data_9016629
loop_
_publ_author_name
'Semenova, T. F.'
'Rozhdestvenskaya, I. V.'
'Filatov, S. K.'
'Verasova, L. P.'

_publ_section_title
;
 Crystal structure of a new mineral ponomarevite, K4Cu4OCl10
;
_journal_name_full 'Doklady Akademii Nauk SSSR'
_journal_page_first 427
_journal_page_last 430
_journal_volume 304
_journal_year 1989
_chemical_compound_source 'the main Tolbachik fissure eruption (1975-76), Kamchatka'
_chemical_formula_sum 'Cl10 Cu4 K4 O'
_chemical_name_mineral Ponomarevite
_space_group_IT_number 15
_symmetry_space_group_name_Hall '-C 2yc'
_symmetry_space_group_name_H-M 'C 1 2/c 1'
_cell_angle_alpha 90
_cell_angle_beta 104.79
_cell_angle_gamma 90
_cell_length_a 14.740
_cell_length_b 14.900
_cell_length_c 8.948
_cell_formula_units_Z 4
_cell_volume 1900.102
_database_code_amcsd 0012479
_exptl_crystal_density_diffrn 2.730
_cod_original_formula_sum 'Cu4 K4 Cl10 O'
_cod_database_code 9016629

loop_
_space_group_symop_operation_xyz
x,y,z
1/2+x,1/2+y,z
x,-y,1/2+z
1/2+x,1/2-y,1/2+z
-x,y,1/2-z
1/2-x,1/2+y,1/2-z
-x,-y,-z
1/2-x,1/2-y,-z

loop_
_atom_site_label
_atom_site_fract_x
_atom_site_fract_y
_atom_site_fract_z
_atom_site_U_iso_or_equiv
Cul 0.43862 0.29086 0.36773 2.16574
Cu2 0.40822 0.14100 0.11418 2.48237
K1 0.34083 0.12926 0.62424 3.54624
K2 0.13154 0.07278 0.14001 3.28027
Cl1 0.50000 0.41468 0.25000 3.47025
Cl2 0.05220 0.27569 0.08479 3.16629
Cl3 0.30406 0.20443 0.27378 3.48292
Cl4 0.29454 0.05970 -0.04216 3.26761
Cl5 0.37874 0.38144 0.51880 3.30560
Cl6 0.50000 0.01969 0.25000 4.38214
O 0.50000 0.21591 0.25000 1.95043

loop_
_cod_related_entry_id
_cod_related_entry_database
_cod_related_entry_code
1 AMCSD 0012479
